data_2232450
loop_
_publ_author_name
'Sun, Hong-shun'
'Jiang, Long'
'Li, Yu-Long'
'Lu, Xin-hua'
'Xu, Hong'

_publ_section_title
;
 Ethyl
 8-chloro-1-cyclopropyl-6,7-difluoro-4-oxo-1,4-dihydroquinoline-3-carboxylate
;
_journal_coeditor_code RZ2646
_journal_issue 11
_journal_name_full 'Acta Crystallographica Section E'
_journal_page_first o2974
_journal_paper_doi 10.1107/S160053681104205X
_journal_volume 67
_journal_year 2011
_chemical_formula_iupac 'C15 H12 Cl F2 N O3'
_chemical_formula_moiety 'C15 H12 Cl F2 N O3'
_chemical_formula_sum 'C15 H12 Cl F2 N O3'
_chemical_formula_weight 327.71
_chemical_name_systematic
;
Ethyl
8-chloro-1-cyclopropyl-6,7-difluoro-4-oxo-1,4-dihydroquinoline-3-carboxylate
;
_space_group_IT_number 14
_symmetry_cell_setting monoclinic
_symmetry_space_group_name_Hall '-P 2yn'
_symmetry_space_group_name_H-M 'P 1 21/n 1'
_atom_sites_solution_hydrogens geom
_atom_sites_solution_primary direct
_atom_sites_solution_secondary difmap
_audit_creation_method SHELXL-97
_cell_angle_alpha 90.00
_cell_angle_beta 95.40(3)
_cell_angle_gamma 90.00
_cell_formula_units_Z 4
_cell_length_a 11.336(2)
_cell_length_b 7.7440(15)
_cell_length_c 16.157(3)
_cell_measurement_reflns_used 25
_cell_measurement_temperature 293(2)
_cell_measurement_theta_max 13
_cell_measurement_theta_min 9
_cell_volume 1412.1(5)
_computing_cell_refinement 'CAD-4 EXPRESS (Enraf--Nonius, 1994)'
_computing_data_collection 'CAD-4 EXPRESS (Enraf--Nonius, 1994)'
_computing_data_reduction 'XCAD4 (Harms & Wocadlo,1995)'
_computing_molecular_graphics 'SHELXTL (Sheldrick, 2008)'
_computing_publication_material 'SHELXTL (Sheldrick, 2008)'
_computing_structure_refinement 'SHELXL97 (Sheldrick, 2008)'
_computing_structure_solution 'SHELXS97 (Sheldrick, 2008)'
_diffrn_ambient_temperature 293(2)
_diffrn_measured_fraction_theta_full 0.999
_diffrn_measured_fraction_theta_max 0.999
_diffrn_measurement_device_type 'Enraf--Nonius CAD-4'
_diffrn_measurement_method \w/2\q
_diffrn_radiation_monochromator graphite
_diffrn_radiation_source 'fine-focus sealed tube'
_diffrn_radiation_type MoK\a
_diffrn_radiation_wavelength 0.71073
_diffrn_reflns_av_R_equivalents 0.0247
_diffrn_reflns_av_sigmaI/netI 0.0414
_diffrn_reflns_limit_h_max 13
_diffrn_reflns_limit_h_min 0
_diffrn_reflns_limit_k_max 9
_diffrn_reflns_limit_k_min 0
_diffrn_reflns_limit_l_max 19
_diffrn_reflns_limit_l_min -19
_diffrn_reflns_number 2741
_diffrn_reflns_theta_full 25.38
_diffrn_reflns_theta_max 25.38
_diffrn_reflns_theta_min 2.10
_diffrn_standards_decay_% 1
_diffrn_standards_interval_count 200
_diffrn_standards_interval_time 120
_diffrn_standards_number 3
_exptl_absorpt_coefficient_mu 0.305
_exptl_absorpt_correction_T_max 0.9701
_exptl_absorpt_correction_T_min 0.9140
_exptl_absorpt_correction_type psi-scan
_exptl_absorpt_process_details '(North <i>et al.</i>, 1968)'
_exptl_crystal_colour colourless
_exptl_crystal_density_diffrn 1.541
_exptl_crystal_density_method 'not measured'
_exptl_crystal_description block
_exptl_crystal_F_000 672
_exptl_crystal_size_max 0.30
_exptl_crystal_size_mid 0.20
_exptl_crystal_size_min 0.10
_refine_diff_density_max 0.214
_refine_diff_density_min -0.252
_refine_ls_extinction_coef 0.022(3)
_refine_ls_extinction_expression Fc^*^=kFc[1+0.001xFc^2^\l^3^/sin(2\q)]^-1/4^
_refine_ls_extinction_method 'SHELXL97 (Sheldrick, 2008)'
_refine_ls_goodness_of_fit_ref 1.002
_refine_ls_hydrogen_treatment constr
_refine_ls_matrix_type full
_refine_ls_number_parameters 200
_refine_ls_number_reflns 2604
_refine_ls_number_restraints 0
_refine_ls_restrained_S_all 1.002
_refine_ls_R_factor_all 0.0861
_refine_ls_R_factor_gt 0.0534
_refine_ls_shift/su_max 0.000
_refine_ls_shift/su_mean 0.000
_refine_ls_structure_factor_coef Fsqd
_refine_ls_weighting_details 'calc w=1/[\s^2^(Fo^2^)+(0.0940P)^2^+0.0000P] where P=(Fo^2^+2Fc^2^)/3'
_refine_ls_weighting_scheme calc
_refine_ls_wR_factor_gt 0.1352
_refine_ls_wR_factor_ref 0.1581
_reflns_number_gt 1728
_reflns_number_total 2604
_reflns_threshold_expression I>2\s(I)
_cod_data_source_file rz2646.cif
_cod_data_source_block I
_cod_original_sg_symbol_H-M 'P 21/n'
_cod_database_code 2232450
_cod_database_fobs_code 2232450

loop_
_symmetry_equiv_pos_as_xyz
x,y,z
1/2-x,1/2+y,1/2-z
-x,-y,-z
1/2+x,1/2-y,1/2+z

loop_
_atom_site_type_symbol
_atom_site_label
_atom_site_fract_x
_atom_site_fract_y
_atom_site_fract_z
_atom_site_U_iso_or_equiv
_atom_site_adp_type
_atom_site_calc_flag
_atom_site_refinement_flags
_atom_site_occupancy
_atom_site_symmetry_multiplicity
Cl Cl 0.19669(7) 0.51225(11) 0.40024(6) 0.0668(4) Uani d . 1 1
N N 0.44922(19) 0.3170(3) 0.40949(14) 0.0419(6) Uani d . 1 1
O O1 0.59434(19) 0.1055(3) 0.62827(13) 0.0642(7) Uani d . 1 1
C C1 0.3696(3) 0.2253(4) 0.62119(19) 0.0544(8) Uani d . 1 1
H H1A 0.4037 0.1728 0.6694 0.065 Uiso calc R 1 1
F F1 0.19320(19) 0.2766(4) 0.68412(14) 0.0983(8) Uani d . 1 1
O O2 0.79506(19) 0.0443(3) 0.54403(15) 0.0651(7) Uani d . 1 1
F F2 0.09874(16) 0.4358(3) 0.54885(14) 0.0800(7) Uani d . 1 1
C C2 0.2582(3) 0.2886(5) 0.6180(2) 0.0631(9) Uani d . 1 1
O O3 0.79232(18) 0.1827(3) 0.42263(14) 0.0627(6) Uani d . 1 1
C C3 0.2086(3) 0.3706(4) 0.5476(2) 0.0570(9) Uani d . 1 1
C C4 0.2681(3) 0.3882(4) 0.47802(19) 0.0485(8) Uani d . 1 1
C C5 0.3828(2) 0.3153(3) 0.47746(17) 0.0399(7) Uani d . 1 1
C C6 0.4329(2) 0.2392(4) 0.55187(17) 0.0420(7) Uani d . 1 1
C C7 0.5626(2) 0.2603(4) 0.41917(17) 0.0436(7) Uani d . 1 1
H H7A 0.6060 0.2690 0.3733 0.052 Uiso calc R 1 1
C C8 0.6190(2) 0.1915(4) 0.48987(17) 0.0421(7) Uani d . 1 1
C C9 0.5555(2) 0.1703(4) 0.56176(17) 0.0440(7) Uani d . 1 1
C C10 0.4003(3) 0.3598(4) 0.32426(17) 0.0499(8) Uani d . 1 1
H H10A 0.3941 0.4831 0.3109 0.060 Uiso calc R 1 1
C C11 0.3070(3) 0.2476(4) 0.28256(18) 0.0569(9) Uani d . 1 1
H H11A 0.2816 0.1486 0.3131 0.068 Uiso calc R 1 1
H H11B 0.2450 0.3023 0.2462 0.068 Uiso calc R 1 1
C C12 0.4275(3) 0.2441(5) 0.25528(18) 0.0630(9) Uani d . 1 1
H H12A 0.4393 0.2967 0.2022 0.076 Uiso calc R 1 1
H H12B 0.4759 0.1431 0.2692 0.076 Uiso calc R 1 1
C C13 0.7432(3) 0.1294(4) 0.49057(19) 0.0475(7) Uani d . 1 1
C C14 0.9161(3) 0.1308(6) 0.4192(2) 0.0697(10) Uani d . 1 1
H H14A 0.9241 0.0067 0.4261 0.084 Uiso calc R 1 1
H H14B 0.9663 0.1869 0.4632 0.084 Uiso calc R 1 1
C C15 0.9506(4) 0.1833(6) 0.3377(2) 0.0891(13) Uani d . 1 1
H H15A 1.0316 0.1516 0.3332 0.134 Uiso calc R 1 1
H H15B 0.9421 0.3062 0.3317 0.134 Uiso calc R 1 1
H H15C 0.9005 0.1266 0.2947 0.134 Uiso calc R 1 1

loop_
_atom_site_aniso_label
_atom_site_aniso_U_11
_atom_site_aniso_U_22
_atom_site_aniso_U_33
_atom_site_aniso_U_12
_atom_site_aniso_U_13
_atom_site_aniso_U_23
Cl 0.0592(5) 0.0603(6) 0.0764(6) 0.0187(4) -0.0166(4) -0.0001(4)
N 0.0404(13) 0.0399(13) 0.0437(13) -0.0013(10) -0.0054(10) 0.0007(10)
O1 0.0579(13) 0.0809(17) 0.0511(13) 0.0097(12) -0.0089(10) 0.0147(12)
C1 0.056(2) 0.058(2) 0.0477(17) -0.0018(16) 0.0012(15) 0.0002(15)
F1 0.0732(15) 0.146(2) 0.0798(14) 0.0125(15) 0.0296(12) 0.0032(15)
O2 0.0507(13) 0.0699(16) 0.0727(15) 0.0149(11) -0.0035(12) 0.0137(13)
F2 0.0461(11) 0.0932(16) 0.1010(16) 0.0177(11) 0.0077(11) -0.0139(13)
C2 0.055(2) 0.078(2) 0.058(2) -0.0008(18) 0.0145(17) -0.0068(18)
O3 0.0421(12) 0.0806(17) 0.0646(14) 0.0079(11) 0.0012(10) 0.0107(13)
C3 0.0412(17) 0.060(2) 0.069(2) 0.0050(15) 0.0009(16) -0.0149(18)
C4 0.0454(17) 0.0388(16) 0.0585(19) 0.0015(13) -0.0102(15) -0.0070(14)
C5 0.0364(14) 0.0321(14) 0.0493(16) -0.0045(12) -0.0057(12) -0.0023(12)
C6 0.0423(16) 0.0381(15) 0.0440(15) -0.0032(12) -0.0039(13) -0.0028(13)
C7 0.0408(16) 0.0427(16) 0.0470(16) -0.0042(13) 0.0024(13) -0.0002(14)
C8 0.0396(15) 0.0378(15) 0.0471(16) -0.0035(12) -0.0043(13) -0.0024(13)
C9 0.0445(16) 0.0395(16) 0.0452(17) -0.0026(13) -0.0110(13) -0.0020(14)
C10 0.0549(18) 0.0459(17) 0.0460(17) 0.0000(14) -0.0102(14) 0.0065(14)
C11 0.055(2) 0.061(2) 0.0516(17) 0.0007(16) -0.0129(15) 0.0014(16)
C12 0.069(2) 0.076(2) 0.0430(17) 0.0012(19) 0.0009(16) 0.0032(17)
C13 0.0442(16) 0.0441(17) 0.0526(18) -0.0020(14) -0.0044(14) -0.0023(15)
C14 0.0433(18) 0.087(3) 0.079(2) 0.0094(18) 0.0044(17) 0.005(2)
C15 0.072(3) 0.106(3) 0.092(3) 0.008(2) 0.022(2) 0.004(3)

loop_
_atom_type_symbol
_atom_type_description
_atom_type_scat_dispersion_real
_atom_type_scat_dispersion_imag
_atom_type_scat_source
C C 0.0033 0.0016 'International Tables Vol C Tables 4.2.6.8 and 6.1.1.4'
H H 0.0000 0.0000 'International Tables Vol C Tables 4.2.6.8 and 6.1.1.4'
N N 0.0061 0.0033 'International Tables Vol C Tables 4.2.6.8 and 6.1.1.4'
O O 0.0106 0.0060 'International Tables Vol C Tables 4.2.6.8 and 6.1.1.4'
F F 0.0171 0.0103 'International Tables Vol C Tables 4.2.6.8 and 6.1.1.4'
Cl Cl 0.1484 0.1585 'International Tables Vol C Tables 4.2.6.8 and 6.1.1.4'

loop_
_geom_angle_atom_site_label_1
_geom_angle_atom_site_label_2
_geom_angle_atom_site_label_3
_geom_angle
C7 N C5 119.0(2)
C7 N C10 116.8(2)
C5 N C10 123.8(2)
C2 C1 C6 119.5(3)
C2 C1 H1A 120.3
C6 C1 H1A 120.3
C1 C2 F1 121.3(3)
C1 C2 C3 120.5(3)
F1 C2 C3 118.2(3)
C13 O3 C14 114.8(2)
F2 C3 C4 120.2(3)
F2 C3 C2 117.9(3)
C4 C3 C2 121.9(3)
C3 C4 C5 119.2(3)
C3 C4 Cl 114.8(2)
C5 C4 Cl 125.9(3)
N C5 C6 118.3(2)
N C5 C4 124.5(3)
C6 C5 C4 117.2(3)
C1 C6 C5 121.5(3)
C1 C6 C9 115.8(3)
C5 C6 C9 122.7(3)
N C7 C8 126.1(3)
N C7 H7A 116.9
C8 C7 H7A 116.9
C7 C8 C9 119.4(3)
C7 C8 C13 120.1(3)
C9 C8 C13 120.3(3)
O1 C9 C8 126.1(3)
O1 C9 C6 119.7(3)
C8 C9 C6 114.2(2)
N C10 C11 118.9(3)
N C10 C12 118.7(3)
C11 C10 C12 59.6(2)
N C10 H10A 116.0
C11 C10 H10A 116.0
C12 C10 H10A 116.0
C12 C11 C10 60.3(2)
C12 C11 H11A 117.7
C10 C11 H11A 117.7
C12 C11 H11B 117.7
C10 C11 H11B 117.7
H11A C11 H11B 114.9
C11 C12 C10 60.1(2)
C11 C12 H12A 117.8
C10 C12 H12A 117.8
C11 C12 H12B 117.8
C10 C12 H12B 117.8
H12A C12 H12B 114.9
O2 C13 O3 123.1(3)
O2 C13 C8 125.8(3)
O3 C13 C8 111.1(3)
O3 C14 C15 107.1(3)
O3 C14 H14A 110.3
C15 C14 H14A 110.3
O3 C14 H14B 110.3
C15 C14 H14B 110.3
H14A C14 H14B 108.5
C14 C15 H15A 109.5
C14 C15 H15B 109.5
H15A C15 H15B 109.5
C14 C15 H15C 109.5
H15A C15 H15C 109.5
H15B C15 H15C 109.5

loop_
_geom_bond_atom_site_label_1
_geom_bond_atom_site_label_2
_geom_bond_distance
Cl C4 1.723(3)
N C7 1.353(3)
N C5 1.389(4)
N C10 1.473(3)
O1 C9 1.229(3)
C1 C2 1.351(5)
C1 C6 1.390(4)
C1 H1A 0.9300
F1 C2 1.357(4)
O2 C13 1.196(3)
F2 C3 1.346(4)
C2 C3 1.375(5)
O3 C13 1.342(4)
O3 C14 1.466(4)
C3 C4 1.371(4)
C4 C5 1.418(4)
C5 C6 1.410(4)
C6 C9 1.483(4)
C7 C8 1.364(4)
C7 H7A 0.9300
C8 C9 1.432(4)
C8 C13 1.486(4)
C10 C11 1.481(4)
C10 C12 1.485(4)
C10 H10A 0.9800
C11 C12 1.475(5)
C11 H11A 0.9700
C11 H11B 0.9700
C12 H12A 0.9700
C12 H12B 0.9700
C14 C15 1.467(5)
C14 H14A 0.9700
C14 H14B 0.9700
C15 H15A 0.9600
C15 H15B 0.9600
C15 H15C 0.9600

loop_
_geom_hbond_atom_site_label_D
_geom_hbond_atom_site_label_H
_geom_hbond_atom_site_label_A
_geom_hbond_site_symmetry_A
_geom_hbond_distance_DH
_geom_hbond_distance_HA
_geom_hbond_distance_DA
_geom_hbond_angle_DHA
C11 H11A O1 3_656 0.9700 2.5500 3.240(4) 128.00
C11 H11B O1 4_454 0.9700 2.5400 3.491(4) 167.00

loop_
_geom_torsion_atom_site_label_1
_geom_torsion_atom_site_label_2
_geom_torsion_atom_site_label_3
_geom_torsion_atom_site_label_4
_geom_torsion
C6 C1 C2 F1 179.6(3)
C6 C1 C2 C3 -1.8(5)
C1 C2 C3 F2 -178.0(3)
F1 C2 C3 F2 0.7(5)
C1 C2 C3 C4 1.4(5)
F1 C2 C3 C4 -179.9(3)
F2 C3 C4 C5 -178.7(3)
C2 C3 C4 C5 2.0(5)
F2 C3 C4 Cl 5.2(4)
C2 C3 C4 Cl -174.1(3)
C7 N C5 C6 -5.9(4)
C10 N C5 C6 167.3(2)
C7 N C5 C4 172.8(3)
C10 N C5 C4 -13.9(4)
C3 C4 C5 N 176.6(3)
Cl C4 C5 N -7.8(4)
C3 C4 C5 C6 -4.7(4)
Cl C4 C5 C6 170.9(2)
C2 C1 C6 C5 -1.1(5)
C2 C1 C6 C9 178.4(3)
N C5 C6 C1 -176.8(3)
C4 C5 C6 C1 4.3(4)
N C5 C6 C9 3.6(4)
C4 C5 C6 C9 -175.2(3)
C5 N C7 C8 3.5(4)
C10 N C7 C8 -170.2(3)
N C7 C8 C9 1.7(4)
N C7 C8 C13 178.1(3)
C7 C8 C9 O1 177.6(3)
C13 C8 C9 O1 1.3(5)
C7 C8 C9 C6 -3.9(4)
C13 C8 C9 C6 179.8(2)
C1 C6 C9 O1 0.3(4)
C5 C6 C9 O1 179.9(3)
C1 C6 C9 C8 -178.3(2)
C5 C6 C9 C8 1.3(4)
C7 N C10 C11 110.6(3)
C5 N C10 C11 -62.8(4)
C7 N C10 C12 41.4(4)
C5 N C10 C12 -132.0(3)
N C10 C11 C12 -108.2(3)
N C10 C12 C11 108.5(3)
C14 O3 C13 O2 -0.9(5)
C14 O3 C13 C8 178.5(3)
C7 C8 C13 O2 -168.0(3)
C9 C8 C13 O2 8.3(5)
C7 C8 C13 O3 12.5(4)
C9 C8 C13 O3 -171.2(2)
C13 O3 C14 C15 174.0(3)

loop_
_cod_related_entry_id
_cod_related_entry_database
_cod_related_entry_code
1 ChemSpider 13607277
